data_2003019
loop_
_publ_author_name
'Rae, A. D.'
'Gainsford, G. J.'
'Kemmitt, T.'

_publ_section_title
;
 Disordered Structure of Polymeric Bismuth Tribenzoate,
 [Bi(C~6~H~5~COO)~3~]~<i>n~</i>
;
_journal_issue 4
_journal_name_full 'Acta Crystallographica Section B'
_journal_page_first 438
_journal_page_last 442
_journal_paper_doi 10.1107/S0108768197017862
_journal_volume 54
_journal_year 1998
_chemical_formula_sum 'C21 H15 Bi O6'
_space_group_IT_number 11
_symmetry_cell_setting monoclinic
_symmetry_space_group_name_Hall '-P 2yb'
_symmetry_space_group_name_H-M 'P 1 21/m 1'
_cell_angle_alpha 90
_cell_angle_beta 92.26(2)
_cell_angle_gamma 90
_cell_formula_units_Z 4
_cell_length_a 7.858(3)
_cell_length_b 14.442(2)
_cell_length_c 16.807(3)
_cell_volume 1905.9(8)
_diffrn_radiation_type 'Mo K\a'
_diffrn_radiation_wavelength .71073
_exptl_absorpt_coefficient_mu 9.29
_exptl_absorpt_correction_T_max .974
_exptl_absorpt_correction_T_min .643
_exptl_absorpt_correction_type 'empirical \y scans'
_exptl_crystal_density_diffrn 1.99
_exptl_crystal_density_meas 1.99(5)
_exptl_crystal_size_max .55
_exptl_crystal_size_mid .24
_exptl_crystal_size_min .13
_cod_data_source_file mu0326.cif
_cod_data_source_block global
_cod_original_cell_volume 1906.0(10)
_cod_original_sg_symbol_Hall '-P 2y1'
_cod_original_sg_symbol_H-M 'P 21/m'
_cod_database_code 2003019

loop_
_symmetry_equiv_pos_as_xyz
x,y,z
-x,-y,-z
x,1/2-y,z
-x,-1/2+y,-z

loop_
_atom_site_aniso_label
_atom_site_aniso_U_11
_atom_site_aniso_U_22
_atom_site_aniso_U_33
_atom_site_aniso_U_12
_atom_site_aniso_U_13
_atom_site_aniso_U_23
Bi1 .0110(10) .0240(10) .0250(10) .0010(10) -.0050(10) .0010(10)
Bi2 .012000 .0290(10) .0310(10) -.0010(10) -.006000 .0070(10)
O1A .019(6) .014(10) .033(10) .001(11) -.002(5) .006(7)
O2A .023(9) .027(10) .023(11) .003(11) -.003(6) .010(7)
C1A .020(8) .020(10) .027(10) .001(10) -.001(5) .005(6)
C2A .029(10) .030(11) .031(11) .000(10) .005(6) .004(8)
C3A .025(9) .030(12) .041(12) -.009(11) .007(6) -.001(8)
C4A .037(13) .041(16) .052(14) -.013(13) .020(8) -.005(10)
C5A .06(2) .054(19) .051(15) -.001(13) .034(12) .003(14)
C6A .08(2) .062(19) .038(14) .011(12) .029(11) .018(16)
C7A .051(16) .048(14) .029(12) .008(11) .013(8) .015(12)
O1B .022(7) .026(6) .043(11) -.016(5) -.005(7) -.005(5)
O2B .015(9) .027(6) .030(9) -.012(5) -.013(8) -.001(5)
C1B .020(8) .027(6) .034(9) -.011(5) -.007(8) -.001(5)
C2B .027(11) .030(6) .044(11) -.007(6) -.006(10) .005(5)
C3B .035(13) .029(6) .050(13) -.006(6) .005(11) .005(5)
C4B .045(17) .035(7) .068(19) .000(8) .005(15) .014(7)
C5B .05(2) .045(8) .09(3) .000(11) -.014(19) .021(9)
C6B .04(2) .047(9) .10(2) -.005(12) -.029(18) .018(8)
C7B .029(16) .038(7) .063(15) -.007(8) -.020(13) .010(6)
O1C .008(12) .032(6) .052(9) -.018(6) -.006(6) -.004(5)
O2C .04(2) .035(8) .033(8) -.013(6) -.005(6) -.004(7)
C1C .014(13) .029(6) .033(8) -.012(6) -.011(5) -.001(4)
C2C .020(14) .027(6) .034(8) -.009(6) -.010(5) -.001(5)
C3C .010(12) .029(6) .043(9) -.015(5) -.008(5) -.001(5)
C4C .017(16) .030(6) .053(14) -.017(6) -.009(8) .001(6)
C5C .05(2) .027(6) .059(17) -.011(5) -.007(11) -.004(5)
C6C .08(3) .030(7) .056(14) -.005(7) .007(11) -.013(7)
C7C .06(3) .032(7) .041(8) -.005(6) .002(7) -.009(6)
O1D .014(7) .049(11) .032(7) -.002(8) -.005(6) -.007(7)
O2D .025(7) .036(10) .041(6) -.016(6) -.016(5) .012(6)
C1D .015(6) .029(11) .032(6) -.005(6) -.008(5) .000(6)
C2D .017(7) .038(13) .032(6) -.008(7) -.010(6) .006(6)
C3D .022(7) .059(19) .043(9) -.019(11) -.017(7) .016(10)
C4D .042(11) .07(3) .055(13) -.023(15) -.033(11) .028(15)
C5D .055(17) .07(3) .048(11) -.006(13) -.033(12) .015(15)
C6D .043(18) .09(2) .033(8) -.002(9) -.018(9) .003(15)
C7D .025(12) .068(14) .030(7) -.009(7) -.010(7) .006(9)
O1E .027(6) .034(10) .033(7) .002(6) .003(6) .003(6)
O2E .027(7) .018(8) .057(9) .023(8) -.004(7) .008(5)
C1E .024(6) .021(7) .036(7) .009(6) -.001(5) .004(5)
C2E .025(5) .021(7) .038(7) .003(5) -.003(5) .000(5)
C3E .042(7) .025(8) .054(8) -.013(8) -.005(7) -.007(6)
C4E .054(10) .031(12) .081(16) -.010(10) -.012(10) -.020(8)
C5E .040(7) .047(17) .074(16) .011(11) -.013(8) -.023(9)
C6E .023(6) .050(17) .058(14) .018(11) -.006(6) -.006(6)
C7E .021(6) .029(10) .048(10) .013(8) -.003(6) .004(5)
O1F .019(7) .034(6) .014(10) -.012(5) .005(5) .004(5)
O2F .055(15) .050(7) .012(10) -.011(5) -.007(7) .005(8)
C1F .029(6) .038(6) .012(10) -.010(5) .001(5) .004(5)
C2F .023(7) .036(6) .024(12) -.006(5) .002(4) .004(5)
C3F .021(9) .032(6) .033(13) -.013(5) .001(5) .002(5)
C4F .031(15) .032(6) .06(2) -.016(6) -.001(8) .001(5)
C5F .030(15) .033(6) .08(3) -.005(7) .004(10) .004(5)
C6F .035(13) .041(6) .07(2) .009(9) .001(9) .006(6)
C7F .037(12) .044(6) .038(16) .005(7) -.002(7) .005(6)

loop_
_atom_site_label
_atom_site_fract_x
_atom_site_fract_y
_atom_site_fract_z
_atom_site_U_iso_or_equiv
Bi1 .16290(10) .30680(10) .71740(10) .020
Bi2 .66500(10) .2569(3) .79790(10) .024
O1A .4612(14) .249(3) .6597(6) .022(7)
O2A .2699(17) .3502(12) .6044(7) .024(7)
C1A .4178(13) .3096(10) .6131(5) .022(7)
C2A .5341(11) .3334(7) .5443(5) .030(8)
C3A .6979(14) .3000(10) .5434(8) .032(8)
C4A .8046(17) .3208(12) .4818(9) .043(11)
C5A .743(2) .3762(11) .4207(9) .057(14)
C6A .580(2) .4109(12) .4196(8) .058(14)
C7A .4764(17) .3887(10) .4822(7) .043(11)
O1B .0583(16) .4724(10) .7062(10) .030(5)
O2B -.0913(18) .3498(10) .6642(10) .024(6)
C1B -.0669(13) .4375(8) .6762(8) .027(5)
C2B -.2233(11) .4979(7) .6539(6) .034(7)
C3B -.2193(17) .5922(9) .6656(9) .038(8)
C4B -.359(2) .6478(10) .6459(11) .049(11)
C5B -.504(2) .6064(11) .6139(10) .061(15)
C6B -.5126(16) .5123(12) .6014(11) .060(14)
C7B -.3703(15) .4588(10) .6219(9) .043(10)
O1C .1117(18) .1809(11) .6412(8) .031(5)
O2C -.067(2) .1627(13) .7399(9) .035(7)
C1C -.0026(15) .1376(7) .6790(7) .026(5)
C2C -.0295(11) .0354(6) .6555(5) .027(5)
C3C .0332(16) .0011(9) .5860(7) .027(5)
C4C .010(2) -.0909(10) .5639(9) .033(5)
C5C -.0778(19) -.1482(10) .6132(9) .044(10)
C6C -.142(2) -.1163(9) .6830(10) .056(11)
C7C -.1167(18) -.0239(8) .7033(8) .045(8)
O1D .9494(18) .1646(12) .8392(7) .032(5)
O2D .7598(16) .2220(11) .9202(8) .034(4)
C1D .8990(15) .1785(9) .9053(5) .026(5)
C2D .9992(12) .1418(7) .9794(5) .029(7)
C3D 1.1574(16) .1023(11) .9728(8) .041(10)
C4D 1.2496(18) .0688(12) 1.0390(10) .056(14)
C5D 1.179(2) .0759(11) 1.1124(9) .058(15)
C6D 1.021(2) .1150(13) 1.1212(7) .057(13)
C7D .9327(17) .1477(11) 1.0537(6) .041(8)
O1E .5779(17) .0987(11) .8052(9) .031(4)
O2E .4047(18) .2101(8) .8411(10) .034(5)
C1E .4396(15) .1248(7) .8291(8) .027(3)
C2E .2972(13) .0574(6) .8515(5) .028(3)
C3E .3114(18) -.0360(8) .8371(9) .040(4)
C4E .184(2) -.0979(9) .8569(11) .055(8)
C5E .0415(19) -.0637(11) .8917(9) .054(9)
C6E .0231(17) .0293(13) .9070(10) .044(8)
C7E .1529(16) .0892(9) .8864(8) .032(5)
O1F .6237(17) .3860(11) .8756(7) .022(4)
O2F .455(2) .4074(13) .7711(8) .039(7)
C1F .5212(16) .4311(8) .8312(7) .026(4)
C2F .5154(11) .5353(7) .8507(5) .028(5)
C3F .5903(17) .5691(9) .9202(7) .029(5)
C4F .586(2) .6629(10) .9388(9) .040(8)
C5F .5051(19) .7223(10) .8858(9) .046(10)
C6F .429(2) .6909(9) .8158(10) .047(10)
C7F .4353(17) .5967(8) .7991(8) .040(8)
H1C3A .7414 .2598 .5882 ?
H1C3D 1.2072 .0976 .9191 ?
H1C4A .9235 .2960 .4819 ?
H1C4D 1.3645 .0403 1.0334 ?
H1C5A .8182 .3917 .3760 ?
H1C5D 1.2442 .0521 1.1605 ?
H1C6A .5361 .4511 .3748 ?
H1C6D .9715 .1197 1.1749 ?
H1C7A .3576 .4134 .4821 ?
H1C7D .8178 .1763 1.0593 ?
H1C3B -.1132 .6215 .6888 ?
H1C3E .4157 -.0600 .8117 ?
H1C4B -.3547 .7162 .6547 ?
H1C4E .1961 -.1656 .8461 ?
H1C5B -.6056 .6456 .5995 ?
H1C5E -.0509 -.1075 .9062 ?
H1C6B -.6187 .4830 .5782 ?
H1C6E -.0812 .0533 .9323 ?
H1C7B -.3749 .3904 .6131 ?
H1C7E .1410 .1569 .8972 ?
H1C3C .0968 .0435 .5507 ?
H1C3F .6489 .5251 .9582 ?
H1C4C .0563 -.1149 .5133 ?
H1C4F .6413 .6865 .9895 ?
H1C5C -.0952 -.2146 .5979 ?
H1C5F .5014 .7899 .8985 ?
H1C6C -.2058 -.1587 .7184 ?
H1C6F .3703 .7349 .7778 ?
H1C7C -.1630 .0001 .7540 ?
H1C7F .3804 .5730 .7484 ?

loop_
_geom_angle_atom_site_label_1
_geom_angle_atom_site_label_2
_geom_angle_atom_site_label_3
_geom_angle_site_symmetry_1
_geom_angle_site_symmetry_3
_geom_angle
_geom_angle_publ_flag
O1A Bi1 O2A . . 54.0(6) yes
O1B Bi1 O2B . . 55.1(4) yes
O1C Bi1 O2C . . 51.2(4) yes
O1A Bi1 O1B . . 123.2(9) yes
O1A Bi1 O2B . . 135.5(5) yes
O1A Bi1 O1C . . 71.6(8) yes
O1A Bi1 O2C . . 113.2(9) yes
O2A Bi1 O1B . . 78.5(6) yes
O2A Bi1 O2B . . 86.7(5) yes
O2A Bi1 O1C . . 78.7(5) yes
O2A Bi1 O2C . . 127.0(5) yes
O1B Bi1 O1C . . 132.1(5) yes
O1B Bi1 O2C . . 120.3(5) yes
O2B Bi1 O1C . . 82.0(5) yes
O2B Bi1 O2C . . 71.9(5) yes
O1A Bi1 O1D . 3_455 152.0(4) yes
O1A Bi1 O2E . . 65.4(4) yes
O1A Bi1 O2F . . 64.5(7) yes
O2A Bi1 O1D . 3_455 150.8(5) yes
O2A Bi1 O2E . . 117.6(4) yes
O2A Bi1 O2F . . 78.3(5) yes
O1B Bi1 O1D . 3_455 72.9(5) yes
O1B Bi1 O2E . . 131.7(4) yes
O1B Bi1 O2F . . 78.2(4) yes
O2B Bi1 O1D . 3_455 72.1(5) yes
O2B Bi1 O2E . . 155.0(5) yes
O2B Bi1 O2F . . 133.0(5) yes
O1C Bi1 O1D . 3_455 116.6(5) yes
O1C Bi1 O2E . . 96.2(5) yes
O1C Bi1 O2F . . 136.0(5) yes
O2C Bi1 O1D . 3_455 65.8(5) yes
O2C Bi1 O2E . . 87.5(5) yes
O2C Bi1 O2F . . 149.2(5) yes
O2E Bi1 O2F . . 63.2(4) yes
O2E Bi1 O1D . 3_455 86.7(4) yes
O2F Bi1 O1D . 3_455 101.4(5) yes
Bi1 O1A C1A . . 77.4(10) yes
Bi1 O2A C1A . . 98.3(7) yes
Bi1 O1B C1B . . 83.8(8) yes
Bi1 O2B C1B . . 94.9(8) yes
Bi1 O1C C1C . . 103.0(7) yes
Bi1 O2C C1C . . 79.2(9) yes
Bi1 O1D C1D 3_655 . 153.7(12) yes
Bi1 O2E C1E . . 117.3(10) yes
Bi1 O2F C1F . . 138.9(13) yes
Bi1 O1A Bi2 . . 99.6(5) yes
Bi1 O2B Bi2 . 3_455 97.4(5) yes
Bi1 O2C Bi2 . 3_455 104.7(6) yes
O1A C1A O2A . . 128.5(12) yes
O1A C1A C2A . . 119.0(8) yes
O2A C1A C2A . . 111.5(8) yes
O1B C1B O2B . . 126.2(13) yes
O1B C1B C2B . . 119.8(10) yes
O2B C1B C2B . . 113.8(8) yes
O1D C1D O2D . . 124.6(12) yes
O1D C1D C2D . . 120.6(10) yes
O2D C1D C2D . . 114.8(7) yes
O1D Bi2 O2D . . 53.0(4) yes
O1E Bi2 O2E . . 56.1(4) yes
O1F Bi2 O2F . . 50.1(4) yes
O1D Bi2 O1E . . 75.4(5) yes
O1D Bi2 O2E . . 121.1(5) yes
O1D Bi2 O1F . . 113.0(4) yes
O1D Bi2 O2F . . 157.8(5) yes
O2D Bi2 O1E . . 79.7(6) yes
O2D Bi2 O2E . . 84.9(5) yes
O2D Bi2 O1F . . 73.0(5) yes
O2D Bi2 O2F . . 120.5(5) yes
O1E Bi2 O1F . . 134.1(5) yes
O1E Bi2 O2F . . 126.3(4) yes
O2E Bi2 O1F . . 84.9(5) yes
O2E Bi2 O2F . . 75.5(5) yes
O1A Bi2 O1D . . 130.3(7) yes
O1D Bi2 O2B . 3_655 57.0(3) yes
O1D Bi2 O2C . 3_655 69.1(5) yes
O1A Bi2 O2D . . 158.4(7) yes
O2D Bi2 O2B . 3_655 109.5(4) yes
O2D Bi2 O2C . 3_655 101.5(5) yes
O1A Bi2 O1E . . 81.2(9) yes
O1E Bi2 O2B . 3_655 76.7(4) yes
O1E Bi2 O2C . 3_655 132.7(5) yes
O1A Bi2 O2E . . 76.2(5) yes
O2E Bi2 O2B . 3_655 127.6(5) yes
O2E Bi2 O2C . 3_655 169.7(5) yes
O1A Bi2 O1F . . 114.8(8) yes
O1F Bi2 O2B . 3_655 147.2(5) yes
O1F Bi2 O2C . 3_655 89.2(5) yes
O1A Bi2 O2F . . 64.7(8) yes
O2F Bi2 O2B . 3_655 127.1(4) yes
O2F Bi2 O2C . 3_655 94.3(6) yes
O2B Bi2 O2C 3_655 3_655 58.1(5) yes
O1A Bi2 O2B . 3_655 75.4(5) yes
O1A Bi2 O2C . 3_655 98.8(6) yes
Bi2 O1D C1D . . 81.7(9) yes
Bi2 O2D C1D . . 100.7(7) yes
Bi2 O1E C1E . . 88.9(8) yes
Bi2 O2E C1E . . 91.9(8) yes
Bi2 O1F C1F . . 100.5(8) yes
Bi2 O2F C1F . . 81.1(9) yes
Bi2 O1A C1A . . 131.(2) yes
Bi2 O2B C1B 3_455 . 115.3(10) yes
Bi2 O2C C1C 3_455 . 144.3(13) yes
Bi1 O1D Bi2 3_655 . 105.2(5) yes
Bi1 O2E Bi2 . . 100.6(5) yes
Bi1 O2F Bi2 . . 96.9(5) yes
O1C C1C O2C . . 126.6(13) yes
O1C C1C C2C . . 115.5(8) yes
O2C C1C C2C . . 116.3(10) yes
O1E C1E O2E . . 123.0(13) yes
O1E C1E C2E . . 122.9(9) yes
O2E C1E C2E . . 114.0(9) yes
O1F C1F O2F . . 127.9(15) yes
O1F C1F C2F . . 113.7(9) yes
O2F C1F C2F . . 117.0(11) yes
C1A C2A C3A . . 120.8(4) no
C1A C2A C7A . . 120.8(4) no
C3A C2A C7A . . 118.4(7) no
C2A C3A C4A . . 121.6(7) no
C3A C4A C5A . . 118.5(8) no
C4A C5A C6A . . 121.5(11) no
C5A C6A C7A . . 118.5(8) no
C2A C7A C6A . . 121.6(7) no
C1D C2D C3D . . 120.8(4) no
C1D C2D C7D . . 120.8(4) no
C3D C2D C7D . . 118.4(7) no
C2D C3D C4D . . 121.6(7) no
C3D C4D C5D . . 118.5(8) no
C4D C5D C6D . . 121.5(11) no
C5D C6D C7D . . 118.5(8) no
C2D C7D C6D . . 121.6(7) no
C1B C2B C3B . . 120.8(4) no
C1B C2B C7B . . 120.8(4) no
C3B C2B C7B . . 118.4(7) no
C2B C3B C4B . . 121.6(7) no
C3B C4B C5B . . 118.5(8) no
C4B C5B C6B . . 121.5(11) no
C5B C6B C7B . . 118.5(8) no
C2B C7B C6B . . 121.6(7) no
C1E C2E C3E . . 120.8(4) no
C1E C2E C7E . . 120.8(4) no
C3E C2E C7E . . 118.4(7) no
C2E C3E C4E . . 121.6(7) no
C3E C4E C5E . . 118.5(8) no
C4E C5E C6E . . 121.5(11) no
C5E C6E C7E . . 118.5(8) no
C2E C7E C6E . . 121.6(7) no
C1C C2C C3C . . 120.8(4) no
C1C C2C C7C . . 120.8(4) no
C3C C2C C7C . . 118.4(7) no
C2C C3C C4C . . 121.6(7) no
C3C C4C C5C . . 118.5(8) no
C4C C5C C6C . . 121.5(11) no
C5C C6C C7C . . 118.5(8) no
C2C C7C C6C . . 121.6(7) no
C1F C2F C3F . . 120.8(4) no
C1F C2F C7F . . 120.8(4) no
C3F C2F C7F . . 118.4(7) no
C2F C3F C4F . . 121.6(7) no
C3F C4F C5F . . 118.5(8) no
C4F C5F C6F . . 121.5(11) no
C5F C6F C7F . . 118.5(8) no
C2F C7F C6F . . 121.6(7) no

loop_
_geom_bond_atom_site_label_1
_geom_bond_atom_site_label_2
_geom_bond_site_symmetry_2
_geom_bond_distance
_geom_bond_publ_flag
Bi1 O1A . 2.704(16) yes
Bi1 O2A . 2.198(14) yes
Bi1 O1B . 2.533(16) yes
Bi1 O2B . 2.243(14) yes
Bi1 O1C . 2.251(14) yes
Bi1 O2C . 2.793(18) yes
Bi1 O1D 3_455 2.729(10) yes
Bi1 O2E . 3.095(14) yes
Bi1 O2F . 2.833(13) yes
Bi2 O1D . 2.670(16) yes
Bi2 O2D . 2.217(14) yes
Bi2 O1E . 2.390(18) yes
Bi2 O2E . 2.300(15) yes
Bi2 O1F . 2.307(16) yes
Bi2 O2F . 2.755(18) yes
Bi2 O1A . 2.770(11) yes
Bi2 O2B 3_655 3.380(16) yes
Bi2 O2C 3_655 2.624(16) yes
C1A O1A . 1.21(3) yes
C1A O2A . 1.304(15) yes
C2A C1A . 1.541(8) no
C3A C2A . 1.376(8) no
C4A C3A . 1.391(11) no
C5A C4A . 1.376(10) no
C6A C5A . 1.376(10) no
C7A C2A . 1.376(8) no
C7A C6A . 1.391(11) yes
C1B O1B . 1.199(10) yes
C1B O2B . 1.295(12) no
C2B C1B . 1.541(8) no
C3B C2B . 1.376(8) no
C4B C3B . 1.391(11) no
C5B C4B . 1.376(10) no
C6B C5B . 1.376(10) no
C7B C2B . 1.376(8) no
C7B C6B . 1.391(11) no
C1C O1C . 1.283(13) yes
C1C O2C . 1.216(9) yes
C2C C1C . 1.541(8) no
C3C C2C . 1.376(8) no
C4C C3C . 1.391(11) no
C5C C4C . 1.376(10) no
C6C C5C . 1.376(10) no
C7C C2C . 1.376(8) no
C7C C6C . 1.391(11) no
C1D O1D . 1.210(11) yes
C1D O2D . 1.294(16) yes
C2D C1D . 1.541(8) no
C3D C2D . 1.376(8) no
C4D C3D . 1.391(11) no
C5D C4D . 1.376(10) no
C6D C5D . 1.376(10) no
C7D C2D . 1.376(8) no
C7D C6D . 1.391(11) no
C1E O1E . 1.232(15) yes
C1E O2E . 1.279(12) yes
C2E C1E . 1.541(8) no
C4E C3E . 1.391(11) no
C5E C4E . 1.376(10) no
C6E C5E . 1.376(10) no
C7E C2E . 1.376(8) no
C7E C6E . 1.391(11) no
C1F O1F . 1.258(13) yes
C1F O2F . 1.169(12) yes
C2F C1F . 1.541(8) no
C3F C2F . 1.376(8) no
C4F C3F . 1.391(11) no
C5F C4F . 1.376(10) no
C6F C5F . 1.376(10) no
C7F C2F . 1.376(8) no
C7F C6F . 1.391(11) no
O1D Bi1 3_655 2.729(10) no
O2B Bi2 3_455 3.380(16) no
O2C Bi2 3_455 2.624(16) no
C7A C7A 2_666 3.29(3) no
C6A C7A 2_666 3.37(3) no
O2D O1F 3_555 2.018(19) no
